data_4020027
loop_
_publ_author_name
'Hiroyuki Suga'
'Kei Inoue'
'Shuichi Inoue'
'Akikazu Kalehi'
'Motoo Shiro'

_journal_name_full 'Journal of Organic Chemistry'
_journal_page_first 47
_journal_page_last 56
_journal_paper_doi 10.1021/jo049007f
_journal_volume 70
_journal_year 2005
_chemical_absolute_configuration ad
_chemical_formula_moiety 'C20 H17 Br O6 '
_chemical_formula_sum 'C20 H17 Br O6'
_chemical_formula_weight 433.25
_chemical_melting_point ?
_space_group_IT_number 19
_space_group_name_Hall 'P 2ac 2ab'
_space_group_name_H-M_alt 'P 21 21 21'
_symmetry_cell_setting orthorhombic
_symmetry_Int_Tables_number 19
_symmetry_space_group_name_Hall 'P 2ac 2ab'
_symmetry_space_group_name_H-M 'P 21 21 21'
_cell_angle_alpha 90
_cell_angle_beta 90
_cell_angle_gamma 90
_cell_formula_units_Z 4
_cell_length_a 5.122(3)
_cell_length_b 17.263(8)
_cell_length_c 21.099(7)
_cell_measurement_reflns_used 20546
_cell_measurement_temperature 153.2
_cell_measurement_theta_max 30.0
_cell_measurement_theta_min 3.0
_cell_volume 1865.6(15)
_diffrn_detector_area_resol_mean 10.00
_diffrn_measured_fraction_theta_full 0.9924
_diffrn_measured_fraction_theta_max 0.9924
_diffrn_measurement_device_type 'Rigaku RAXIS-RAPID Imaging Plate'
_diffrn_measurement_method \w
_diffrn_radiation_type 'Mo K\a'
_diffrn_radiation_wavelength 0.7107
_diffrn_reflns_av_R_equivalents 0.029
_diffrn_reflns_limit_h_max 7
_diffrn_reflns_limit_h_min -7
_diffrn_reflns_limit_k_max 24
_diffrn_reflns_limit_k_min -24
_diffrn_reflns_limit_l_max 29
_diffrn_reflns_limit_l_min -25
_diffrn_reflns_number 22517
_diffrn_reflns_theta_full 30.03
_diffrn_reflns_theta_max 30.03
_exptl_absorpt_coefficient_mu 2.244
_exptl_absorpt_correction_T_max 0.714
_exptl_absorpt_correction_T_min 0.595
_exptl_absorpt_correction_type multi-scan
_exptl_absorpt_process_details
;
    Higashi, T. (1995). Program for Absorption Correction.
    Rigaku Corporation, Tokyo, Japan.
;
_exptl_crystal_colour colorless
_exptl_crystal_density_diffrn 1.542
_exptl_crystal_density_meas ?
_exptl_crystal_density_method 'not measured'
_exptl_crystal_description block
_exptl_crystal_F_000 880.00
_exptl_crystal_size_max 0.200
_exptl_crystal_size_mid 0.150
_exptl_crystal_size_min 0.150
_exptl_crystal_size_rad ?
_refine_diff_density_max 0.72
_refine_diff_density_min -0.47
_refine_ls_abs_structure_details 'Flack, H. D. (1983), Acta Cryst. A39, 876-881.  2244 Friedel Pairs'
_refine_ls_abs_structure_Flack -0.003(5)
_refine_ls_extinction_method none
_refine_ls_goodness_of_fit_ref 1.025
_refine_ls_hydrogen_treatment noref
_refine_ls_number_parameters 245
_refine_ls_number_reflns 5399
_refine_ls_R_factor_gt 0.0260
_refine_ls_shift/su_max 0.0014
_refine_ls_structure_factor_coef Fsqd
_refine_ls_weighting_details 'w = 1/[\s^2^(Fo^2^) + (0.01800(Max(Fo^2^,0) + 2Fc^2^)/3)^2^]'
_refine_ls_weighting_scheme calc
_refine_ls_wR_factor_ref 0.0521
_reflns_number_gt 4613
_reflns_number_total 5399
_reflns_threshold_expression F^2^>2.0\s(F^2^)
_cod_original_sg_symbol_H-M 'P 21 21 21   '
_cod_original_formula_sum 'C20 H17 Br O6 '
_cod_database_code 4020027

loop_
_symmetry_equiv_pos_site_id
_symmetry_equiv_pos_as_xyz
1 x,y,z
2 1/2-x,-y,1/2+z
3 1/2+x,1/2-y,-z
4 -x,1/2+y,1/2-z

loop_
_atom_site_label
_atom_site_type_symbol
_atom_site_fract_x
_atom_site_fract_y
_atom_site_fract_z
_atom_site_U_iso_or_equiv
_atom_site_adp_type
_atom_site_occupancy
_atom_site_symmetry_multiplicity
_atom_site_calc_flag
_atom_site_refinement_flags
_atom_site_disorder_assembly
_atom_site_disorder_group
Br1 Br 0.47690(4) 0.67666(1) 0.487896(8) 0.04425(5) Uani 1.00 1 d . . .
O1 O 1.1766(3) 0.11224(7) 0.42803(5) 0.0472(4) Uani 1.00 1 d . . .
O2 O 0.6997(2) 0.24779(6) 0.31551(4) 0.0248(3) Uani 1.00 1 d . . .
O3 O 0.7157(3) 0.19874(6) 0.21287(4) 0.0358(3) Uani 1.00 1 d . . .
O4 O 1.0750(2) 0.19564(6) 0.27858(5) 0.0286(3) Uani 1.00 1 d . . .
O5 O 0.9247(3) 0.38957(6) 0.30517(5) 0.0388(3) Uani 1.00 1 d . . .
O6 O 1.1932(2) 0.36598(6) 0.38788(5) 0.0297(3) Uani 1.00 1 d . . .
C1 C 0.8578(4) 0.07939(9) 0.34949(7) 0.0278(4) Uani 1.00 1 d . . .
C2 C 0.7991(4) 0.00580(10) 0.37308(8) 0.0363(5) Uani 1.00 1 d . . .
C3 C 0.6054(4) -0.03800(10) 0.34441(8) 0.0405(5) Uani 1.00 1 d . . .
C4 C 0.4687(4) -0.00893(9) 0.29316(7) 0.0374(5) Uani 1.00 1 d . . .
C5 C 0.5239(4) 0.06491(9) 0.26945(7) 0.0316(4) Uani 1.00 1 d . . .
C6 C 0.7211(3) 0.10880(9) 0.29716(6) 0.0243(4) Uani 1.00 1 d . . .
C7 C 0.7995(3) 0.18825(9) 0.27369(7) 0.0273(4) Uani 1.00 1 d . . .
C8 C 0.8979(3) 0.26618(9) 0.36094(6) 0.0226(4) Uani 1.00 1 d . . .
C9 C 1.1108(3) 0.20550(9) 0.34563(7) 0.0273(4) Uani 1.00 1 d . . .
C10 C 1.0618(3) 0.12831(9) 0.37931(7) 0.0305(4) Uani 1.00 1 d . . .
C11 C 0.7837(6) 0.2719(1) 0.18406(8) 0.0588(7) Uani 1.00 1 d . . .
C12 C 0.7844(4) 0.26286(9) 0.42801(7) 0.0306(4) Uani 1.00 1 d . . .
C13 C 1.0017(4) 0.34754(8) 0.34662(6) 0.0255(4) Uani 1.00 1 d . . .
C14 C 1.2910(4) 0.44562(9) 0.38304(8) 0.0339(5) Uani 1.00 1 d . . .
C15 C 1.0941(3) 0.50241(9) 0.40817(7) 0.0277(4) Uani 1.00 1 d . . .
C16 C 0.9884(4) 0.55978(8) 0.36969(6) 0.0344(4) Uani 1.00 1 d . . .
C17 C 0.8073(4) 0.61197(10) 0.39311(7) 0.0361(5) Uani 1.00 1 d . . .
C18 C 0.7303(4) 0.60609(9) 0.45566(7) 0.0302(4) Uani 1.00 1 d . . .
C19 C 0.8302(4) 0.5490(1) 0.49457(7) 0.0378(5) Uani 1.00 1 d . . .
C20 C 1.0126(4) 0.49765(9) 0.47065(7) 0.0354(4) Uani 1.00 1 d . . .
H1 H 0.8918 -0.0142 0.4085 0.0435 Uiso 1.00 1 calc R . .
H2 H 0.5664 -0.0883 0.3601 0.0485 Uiso 1.00 1 calc R . .
H3 H 0.3360 -0.0393 0.2738 0.0448 Uiso 1.00 1 calc R . .
H4 H 0.4274 0.0850 0.2347 0.0378 Uiso 1.00 1 calc R . .
H5 H 1.2801 0.2249 0.3549 0.0329 Uiso 1.00 1 calc R . .
H6 H 0.9659 0.2805 0.1883 0.0707 Uiso 1.00 1 calc R . .
H7 H 0.6907 0.3125 0.2044 0.0707 Uiso 1.00 1 calc R . .
H8 H 0.7386 0.2708 0.1403 0.0707 Uiso 1.00 1 calc R . .
H9 H 0.9201 0.2705 0.4581 0.0368 Uiso 1.00 1 calc R . .
H10 H 0.7061 0.2136 0.4348 0.0368 Uiso 1.00 1 calc R . .
H11 H 0.6565 0.3022 0.4329 0.0368 Uiso 1.00 1 calc R . .
H12 H 1.4473 0.4501 0.4070 0.0407 Uiso 1.00 1 calc R . .
H13 H 1.3257 0.4572 0.3399 0.0407 Uiso 1.00 1 calc R . .
H14 H 1.0411 0.5632 0.3266 0.0412 Uiso 1.00 1 calc R . .
H15 H 0.7373 0.6512 0.3666 0.0431 Uiso 1.00 1 calc R . .
H16 H 0.7741 0.5451 0.5374 0.0451 Uiso 1.00 1 calc R . .
H17 H 1.0827 0.4587 0.4975 0.0425 Uiso 1.00 1 calc R . .
